data_7236030
loop_
_publ_author_name
'Orlowska, Ewelina'
'Roller, Alexander'
'Wiesinger, Hubert'
'Pignitter, Marc'
'Jirsa, Franz'
'Krachler, Regina'
'Kandioller, Wolfgang'
'Keppler, Bernhard K.'

_publ_section_title
;
 Benzoic hydroxamate-based iron complexes as model compounds for humic
 substances: synthesis, characterization and algal growth experiments
;
_journal_issue 46
_journal_name_full 'RSC Advances'
_journal_page_first 40238
_journal_paper_doi 10.1039/C5RA25256C
_journal_volume 6
_journal_year 2016
_chemical_formula_moiety 'C28 H24 Cl2 Fe2 N4 O16, 2(C4 H10 O), 2(C H4 O)'
_chemical_formula_sum 'C38 H52 Cl2 Fe2 N4 O20'
_chemical_formula_weight 1067.43
_chemical_name_common '[Fe2(hypogallic hydroxamate)4Cl2]'
_space_group_crystal_system monoclinic
_space_group_IT_number 14
_space_group_name_Hall '-P 2ybc'
_space_group_name_H-M_alt 'P 1 21/c 1'
_atom_sites_solution_hydrogens geom
_atom_sites_solution_primary direct
_audit_creation_date 2015-08-26
_audit_creation_method
;
Olex2 1.2
(compiled 2015.01.26 svn.r3150 for OlexSys, GUI svn.r4998)
;
_audit_update_record
;
2015-11-12 deposited with the CCDC.
2016-04-22 downloaded from the CCDC.
;
_cell_angle_alpha 90
_cell_angle_beta 94.456(3)
_cell_angle_gamma 90
_cell_formula_units_Z 2
_cell_length_a 12.4686(6)
_cell_length_b 11.1309(5)
_cell_length_c 17.4694(10)
_cell_measurement_reflns_used 3759
_cell_measurement_temperature 100.0
_cell_measurement_theta_max 25.404
_cell_measurement_theta_min 2.455
_cell_volume 2417.2(2)
_computing_cell_refinement 'APEX2 v2013.6-2'
_computing_data_collection 'APEX2 v2013.6-2'
_computing_data_reduction 'APEX2 v2013.6-2'
_computing_molecular_graphics 'Olex2 (Dolomanov et al., 2009)'
_computing_publication_material 'Olex2 (Dolomanov et al., 2009)'
_computing_structure_refinement 'XL (Sheldrick, 2008)'
_computing_structure_solution 'ShelXS (Sheldrick, 2008)'
_diffrn_ambient_temperature 100.0
_diffrn_measured_fraction_theta_full 0.987
_diffrn_measured_fraction_theta_max 0.988
_diffrn_measurement_device_type 'Bruker D8 Venture'
_diffrn_measurement_method '\f and \w scans'
_diffrn_radiation_type MoK\a
_diffrn_radiation_wavelength 0.71073
_diffrn_reflns_av_R_equivalents 0.0587
_diffrn_reflns_av_unetI/netI 0.0663
_diffrn_reflns_Laue_measured_fraction_full 0.987
_diffrn_reflns_Laue_measured_fraction_max 0.988
_diffrn_reflns_limit_h_max 15
_diffrn_reflns_limit_h_min -15
_diffrn_reflns_limit_k_max 13
_diffrn_reflns_limit_k_min -11
_diffrn_reflns_limit_l_max 21
_diffrn_reflns_limit_l_min -19
_diffrn_reflns_number 10928
_diffrn_reflns_point_group_measured_fraction_full 0.987
_diffrn_reflns_point_group_measured_fraction_max 0.988
_diffrn_reflns_theta_full 25.242
_diffrn_reflns_theta_max 25.350
_diffrn_reflns_theta_min 2.171
_diffrn_source 'INCOATEC microfocus sealed tube'
_diffrn_standards_number 0
_exptl_absorpt_coefficient_mu 0.789
_exptl_absorpt_correction_T_max 0.7452
_exptl_absorpt_correction_T_min 0.6382
_exptl_absorpt_correction_type multi-scan
_exptl_absorpt_process_details
;
SADABS-2012/1 (Bruker,2012) was used for absorption correction. 
wR2(int) was 0.0525 before and 0.0436 after correction. 
The Ratio of minimum to maximum transmission is 0.8564. 
The \l/2 correction factor is 0.0015.
;
_exptl_crystal_colour 'clear orange'
_exptl_crystal_colour_lustre clear
_exptl_crystal_colour_primary orange
_exptl_crystal_density_diffrn 1.467
_exptl_crystal_description block
_exptl_crystal_F_000 1108
_exptl_crystal_size_max 0.08
_exptl_crystal_size_mid 0.06
_exptl_crystal_size_min 0.06
_refine_diff_density_max 0.526
_refine_diff_density_min -0.541
_refine_diff_density_rms 0.097
_refine_ls_extinction_method none
_refine_ls_goodness_of_fit_ref 1.057
_refine_ls_hydrogen_treatment constr
_refine_ls_matrix_type full
_refine_ls_number_parameters 313
_refine_ls_number_reflns 4359
_refine_ls_number_restraints 29
_refine_ls_restrained_S_all 1.059
_refine_ls_R_factor_all 0.0802
_refine_ls_R_factor_gt 0.0498
_refine_ls_shift/su_max 0.000
_refine_ls_shift/su_mean 0.000
_refine_ls_structure_factor_coef Fsqd
_refine_ls_weighting_details 'w=1/[\s^2^(Fo^2^)+(0.0419P)^2^+3.5548P] where P=(Fo^2^+2Fc^2^)/3'
_refine_ls_weighting_scheme calc
_refine_ls_wR_factor_gt 0.1086
_refine_ls_wR_factor_ref 0.1202
_reflns_Friedel_coverage 0.000
_reflns_number_gt 3192
_reflns_number_total 4359
_reflns_threshold_expression 'I > 2\s(I)'
_cod_data_source_file c5ra25256c2.cif
_cod_data_source_block ewor516b_p21c
_cod_database_code 7236030
_shelxl_version_number 2013-3
_shelx_space_group_comment
;
The symmetry employed for this shelxl refinement is uniquely defined
by the following loop, which should always be used as a source of
symmetry information in preference to the above space-group names.
They are only intended as comments.
;
_shelx_estimated_absorpt_t_max 0.954
_shelx_estimated_absorpt_t_min 0.940

loop_
_space_group_symop_operation_xyz
'x, y, z'
'-x, y+1/2, -z+1/2'
'-x, -y, -z'
'x, -y-1/2, z-1/2'

loop_
_atom_site_label
_atom_site_type_symbol
_atom_site_fract_x
_atom_site_fract_y
_atom_site_fract_z
_atom_site_U_iso_or_equiv
_atom_site_adp_type
_atom_site_occupancy
_atom_site_site_symmetry_order
_atom_site_calc_flag
_atom_site_refinement_flags_posn
_atom_site_refinement_flags_occupancy
_atom_site_disorder_assembly
_atom_site_disorder_group
Fe1 Fe 0.55622(4) 0.99831(4) 0.41813(3) 0.01646(15) Uani 1 1 d . . . .
Cl1 Cl 0.70675(7) 1.09410(9) 0.38391(6) 0.0311(2) Uani 1 1 d . . . .
O1A O 0.51180(19) 0.9092(2) 0.32426(14) 0.0222(6) Uani 1 1 d . . . .
O2A O 0.61212(19) 0.8352(2) 0.44661(14) 0.0231(6) Uani 1 1 d . . . .
O3A O 0.5235(2) 0.5605(2) 0.29496(14) 0.0289(6) Uani 1 1 d . . . .
H3A H 0.5088 0.4966 0.2708 0.043 Uiso 1 1 calc GR . . .
N1A N 0.5294(2) 0.7883(3) 0.33383(17) 0.0198(7) Uani 1 1 d . . . .
H1A H 0.5068 0.7359 0.2984 0.024 Uiso 1 1 calc R . . .
C1A C 0.5815(3) 0.7545(3) 0.3985(2) 0.0202(8) Uani 1 1 d . . . .
C2A C 0.5996(3) 0.6263(3) 0.4161(2) 0.0204(8) Uani 1 1 d . . . .
C3A C 0.5694(3) 0.5339(3) 0.3657(2) 0.0263(5) Uani 1 1 d D . . .
C7A C 0.6458(3) 0.5982(3) 0.4898(2) 0.0263(5) Uani 1 1 d . . . .
H7AA H 0.6736 0.6593 0.5237 0.032 Uiso 0.5 1 calc R P A 2
H7A H 0.6615 0.6615 0.5254 0.032 Uiso 0.5 1 calc R P B 1
O1C O 0.41527(17) 0.9496(2) 0.46956(13) 0.0164(5) Uani 1 1 d . . . .
O2C O 0.44977(17) 1.1250(2) 0.38201(14) 0.0177(5) Uani 1 1 d . . . .
N1C N 0.3296(2) 1.0065(3) 0.43118(16) 0.0199(6) Uani 1 1 d . . . .
H1C H 0.2632 0.9819 0.4349 0.024 Uiso 1 1 calc R . . .
C1C C 0.3511(3) 1.0991(3) 0.3887(2) 0.0182(7) Uani 1 1 d . . . .
C2C C 0.2637(3) 1.1694(3) 0.3498(2) 0.0271(9) Uani 1 1 d D . . .
O4A O 0.5795(5) 0.3232(6) 0.3304(4) 0.0223(12) Uani 0.5 1 d . P C 1
H4A H 0.5947 0.2564 0.3508 0.033 Uiso 0.5 1 calc GR P C 1
C4A C 0.5955(8) 0.4138(6) 0.3851(5) 0.0263(5) Uani 0.5 1 d D P C 1
C5A C 0.6415(7) 0.3859(11) 0.4590(5) 0.0263(5) Uani 0.5 1 d D P C 1
H5A H 0.6545 0.3050 0.4743 0.032 Uiso 0.5 1 calc R P C 1
C6A C 0.6684(9) 0.4857(11) 0.5114(8) 0.0263(5) Uani 0.5 1 d . P C 1
H6A H 0.7022 0.4703 0.5610 0.032 Uiso 0.5 1 calc R P C 1
O3C O 0.1319(13) 1.0681(7) 0.4017(11) 0.0275(18) Uani 0.5 1 d . P D 1
H3C H 0.0654 1.0550 0.3964 0.041 Uiso 0.5 1 calc DGR P D 1
O4C O -0.0191(7) 1.2127(7) 0.3337(6) 0.043(2) Uani 0.5 1 d . P D 1
H4C H -0.0603 1.2655 0.3134 0.065 Uiso 0.5 1 calc GR P D 1
C3C C 0.1556(7) 1.1584(8) 0.3579(7) 0.0311(8) Uani 0.5 1 d D P D 1
C4C C 0.0830(7) 1.2397(8) 0.3217(6) 0.0311(8) Uani 0.5 1 d D P D 1
C5C C 0.1171(7) 1.3341(8) 0.2791(6) 0.0311(8) Uani 0.5 1 d . P D 1
H5C H 0.0664 1.3870 0.2535 0.037 Uiso 0.5 1 calc R P D 1
C6C C 0.2263(7) 1.3512(9) 0.2738(6) 0.0311(8) Uani 0.5 1 d D P D 1
H6C H 0.2512 1.4176 0.2459 0.037 Uiso 0.5 1 calc R P D 1
C7C C 0.2994(8) 1.2704(13) 0.3097(10) 0.0311(8) Uani 0.5 1 d D P D 1
H7C H 0.3743 1.2834 0.3072 0.037 Uiso 0.5 1 calc R P D 1
O4B O 0.5288(5) 0.3398(6) 0.3390(4) 0.0223(12) Uani 0.5 1 d . P C 2
H4B H 0.5123 0.2754 0.3601 0.033 Uiso 0.5 1 calc GR P C 2
C4B C 0.5733(8) 0.4171(6) 0.3932(5) 0.0263(5) Uani 0.5 1 d D P C 2
C5B C 0.6169(7) 0.3912(11) 0.4645(5) 0.0263(5) Uani 0.5 1 d D P C 2
H5B H 0.6233 0.3094 0.4798 0.032 Uiso 0.5 1 calc R P C 2
C6B C 0.6497(9) 0.4734(11) 0.5123(9) 0.0263(5) Uani 0.5 1 d . P C 2
H6B H 0.6768 0.4519 0.5627 0.032 Uiso 0.5 1 calc R P C 2
O3D O 0.1253(13) 1.0248(7) 0.3950(11) 0.0275(18) Uani 0.5 1 d . P D 2
H3D H 0.0659 0.9991 0.3757 0.041 Uiso 0.5 1 calc DGR P D 2
O4D O -0.0348(6) 1.1496(7) 0.3229(6) 0.042(2) Uani 0.5 1 d . P D 2
H4D H -0.0788 1.2042 0.3093 0.063 Uiso 0.5 1 calc GR P D 2
C3D C 0.1555(7) 1.1259(8) 0.3540(8) 0.0311(8) Uani 0.5 1 d D P D 2
C4D C 0.0702(7) 1.1900(8) 0.3147(6) 0.0311(8) Uani 0.5 1 d D P D 2
C5D C 0.0914(7) 1.2873(8) 0.2711(6) 0.0311(8) Uani 0.5 1 d . P D 2
H5D H 0.0334 1.3301 0.2453 0.037 Uiso 0.5 1 calc R P D 2
C6D C 0.1953(7) 1.3250(9) 0.2637(6) 0.0311(8) Uani 0.5 1 d D P D 2
H6D H 0.2083 1.3908 0.2311 0.037 Uiso 0.5 1 calc R P D 2
C7D C 0.2813(8) 1.2673(13) 0.3036(9) 0.0311(8) Uani 0.5 1 d D P D 2
H7D H 0.3525 1.2953 0.2992 0.037 Uiso 0.5 1 calc R P D 2
O6C O 0.8561(7) 0.3942(6) 0.2819(4) 0.0460(18) Uani 0.5 1 d D P E 1
C9C C 0.766(2) 0.2434(15) 0.1850(13) 0.0579(15) Uani 0.5 1 d D P E 1
H9CA H 0.8347 0.2097 0.1723 0.087 Uiso 0.5 1 calc GR P E 1
H9CB H 0.7187 0.2541 0.1379 0.087 Uiso 0.5 1 calc GR P E 1
H9CC H 0.7315 0.1884 0.2196 0.087 Uiso 0.5 1 calc GR P E 1
C10C C 0.7837(9) 0.3596(11) 0.2229(5) 0.0489(13) Uani 0.5 1 d D P E 1
H10C H 0.7963 0.4158 0.1806 0.059 Uiso 0.5 1 calc R P E 1
H10D H 0.7127 0.3818 0.2404 0.059 Uiso 0.5 1 calc R P E 1
C11C C 0.8435(9) 0.4859(9) 0.3329(7) 0.0489(13) Uani 0.5 1 d D P E 1
H11C H 0.7911 0.4607 0.3695 0.059 Uiso 0.5 1 calc R P E 1
H11D H 0.8131 0.5566 0.3044 0.059 Uiso 0.5 1 calc R P E 1
C12C C 0.9437(7) 0.5213(9) 0.3760(6) 0.0579(15) Uani 0.5 1 d D P E 1
H12D H 0.9287 0.5834 0.4134 0.087 Uiso 0.5 1 calc GR P E 1
H12E H 0.9939 0.5530 0.3405 0.087 Uiso 0.5 1 calc GR P E 1
H12F H 0.9758 0.4512 0.4029 0.087 Uiso 0.5 1 calc GR P E 1
O6D O 0.8410(7) 0.3449(6) 0.3011(4) 0.0460(18) Uani 0.5 1 d D P F 2
C9D C 0.777(2) 0.2558(16) 0.1898(12) 0.0579(15) Uani 0.5 1 d D P F 2
H9DA H 0.8164 0.1895 0.2164 0.087 Uiso 0.5 1 calc GR P F 2
H9DB H 0.8202 0.2879 0.1498 0.087 Uiso 0.5 1 calc GR P F 2
H9DC H 0.7084 0.2263 0.1664 0.087 Uiso 0.5 1 calc GR P F 2
C10D C 0.7580(8) 0.3507(13) 0.2449(5) 0.0489(13) Uani 0.5 1 d D P F 2
H10A H 0.7566 0.4303 0.2195 0.059 Uiso 0.5 1 calc R P F 2
H10B H 0.6882 0.3379 0.2672 0.059 Uiso 0.5 1 calc R P F 2
C11D C 0.8630(11) 0.4501(8) 0.3403(6) 0.0489(13) Uani 0.5 1 d D P F 2
H11A H 0.7945 0.4906 0.3495 0.059 Uiso 0.5 1 calc R P F 2
H11B H 0.9041 0.5039 0.3082 0.059 Uiso 0.5 1 calc R P F 2
C12D C 0.9248(8) 0.4305(10) 0.4138(5) 0.0579(15) Uani 0.5 1 d D P F 2
H12A H 0.9255 0.5046 0.4442 0.087 Uiso 0.5 1 calc GR P F 2
H12B H 0.9987 0.4081 0.4047 0.087 Uiso 0.5 1 calc GR P F 2
H12C H 0.8916 0.3659 0.4418 0.087 Uiso 0.5 1 calc GR P F 2
O5C O 0.0624(14) 0.0613(12) 0.5865(10) 0.045(3) Uani 0.5 1 d D P G 1
H5CA H 0.1195 0.0212 0.5924 0.068 Uiso 0.5 1 calc GR P G 1
C8C C 0.088(2) 0.1848(11) 0.5720(12) 0.060(4) Uani 0.5 1 d D P G 1
H8CA H 0.0240 0.2251 0.5475 0.090 Uiso 0.5 1 calc GR P G 1
H8CB H 0.1464 0.1887 0.5379 0.090 Uiso 0.5 1 calc GR P G 1
H8CC H 0.1098 0.2249 0.6206 0.090 Uiso 0.5 1 calc GR P G 1
O5D O 0.0631(15) 0.0278(12) 0.6102(10) 0.045(3) Uani 0.5 1 d D P H 2
H5DA H 0.1229 -0.0064 0.6183 0.068 Uiso 0.5 1 calc GR P H 2
C8D C 0.076(2) 0.1346(13) 0.5670(12) 0.060(4) Uani 0.5 1 d D P H 2
H8DA H 0.0202 0.1381 0.5244 0.090 Uiso 0.5 1 calc GR P H 2
H8DB H 0.1471 0.1344 0.5467 0.090 Uiso 0.5 1 calc GR P H 2
H8DC H 0.0696 0.2047 0.6003 0.090 Uiso 0.5 1 calc GR P H 2

loop_
_atom_site_aniso_label
_atom_site_aniso_U_11
_atom_site_aniso_U_22
_atom_site_aniso_U_33
_atom_site_aniso_U_23
_atom_site_aniso_U_13
_atom_site_aniso_U_12
Fe1 0.0174(2) 0.0154(2) 0.0162(3) 0.0006(2) -0.00130(18) 0.0040(2)
Cl1 0.0200(4) 0.0402(5) 0.0335(6) 0.0091(5) 0.0043(4) -0.0022(4)
O1A 0.0283(13) 0.0173(12) 0.0200(14) 0.0001(11) -0.0047(11) 0.0089(10)
O2A 0.0322(14) 0.0182(12) 0.0182(14) -0.0054(11) -0.0031(11) 0.0093(11)
O3A 0.0472(17) 0.0187(13) 0.0191(14) 0.0020(11) -0.0085(12) -0.0106(12)
N1A 0.0253(16) 0.0174(15) 0.0160(16) -0.0021(13) -0.0029(13) 0.0046(12)
C1A 0.0180(17) 0.0221(18) 0.021(2) -0.0007(17) 0.0034(15) 0.0082(15)
C2A 0.0213(18) 0.0208(17) 0.019(2) 0.0003(16) 0.0040(15) 0.0047(15)
C3A 0.0379(14) 0.0204(9) 0.0203(10) 0.0039(8) -0.0004(9) -0.0039(9)
C7A 0.0379(14) 0.0204(9) 0.0203(10) 0.0039(8) -0.0004(9) -0.0039(9)
O1C 0.0156(12) 0.0147(11) 0.0183(13) 0.0021(10) -0.0035(10) 0.0012(9)
O2C 0.0191(12) 0.0129(11) 0.0206(14) 0.0014(10) -0.0014(10) 0.0017(9)
N1C 0.0132(13) 0.0243(15) 0.0214(16) 0.0002(15) -0.0043(12) -0.0017(13)
C1C 0.0229(18) 0.0156(17) 0.0162(19) -0.0047(15) 0.0017(15) 0.0033(14)
C2C 0.029(2) 0.036(2) 0.017(2) 0.0075(18) 0.0017(16) 0.0171(17)
O4A 0.030(4) 0.009(2) 0.027(2) 0.0026(17) -0.006(3) 0.001(3)
C4A 0.0379(14) 0.0204(9) 0.0203(10) 0.0039(8) -0.0004(9) -0.0039(9)
C5A 0.0379(14) 0.0204(9) 0.0203(10) 0.0039(8) -0.0004(9) -0.0039(9)
C6A 0.0379(14) 0.0204(9) 0.0203(10) 0.0039(8) -0.0004(9) -0.0039(9)
O3C 0.014(2) 0.025(5) 0.041(3) 0.012(6) -0.0068(19) -0.010(5)
O4C 0.023(4) 0.045(5) 0.061(5) 0.022(5) -0.005(3) 0.006(4)
C3C 0.0298(15) 0.0356(19) 0.0275(15) 0.0095(17) -0.0010(13) 0.0176(16)
C4C 0.0298(15) 0.0356(19) 0.0275(15) 0.0095(17) -0.0010(13) 0.0176(16)
C5C 0.0298(15) 0.0356(19) 0.0275(15) 0.0095(17) -0.0010(13) 0.0176(16)
C6C 0.0298(15) 0.0356(19) 0.0275(15) 0.0095(17) -0.0010(13) 0.0176(16)
C7C 0.0298(15) 0.0356(19) 0.0275(15) 0.0095(17) -0.0010(13) 0.0176(16)
O4B 0.030(4) 0.009(2) 0.027(2) 0.0026(17) -0.006(3) 0.001(3)
C4B 0.0379(14) 0.0204(9) 0.0203(10) 0.0039(8) -0.0004(9) -0.0039(9)
C5B 0.0379(14) 0.0204(9) 0.0203(10) 0.0039(8) -0.0004(9) -0.0039(9)
C6B 0.0379(14) 0.0204(9) 0.0203(10) 0.0039(8) -0.0004(9) -0.0039(9)
O3D 0.014(2) 0.025(5) 0.041(3) 0.012(6) -0.0068(19) -0.010(5)
O4D 0.015(3) 0.046(5) 0.064(6) 0.028(5) -0.003(3) 0.003(4)
C3D 0.0298(15) 0.0356(19) 0.0275(15) 0.0095(17) -0.0010(13) 0.0176(16)
C4D 0.0298(15) 0.0356(19) 0.0275(15) 0.0095(17) -0.0010(13) 0.0176(16)
C5D 0.0298(15) 0.0356(19) 0.0275(15) 0.0095(17) -0.0010(13) 0.0176(16)
C6D 0.0298(15) 0.0356(19) 0.0275(15) 0.0095(17) -0.0010(13) 0.0176(16)
C7D 0.0298(15) 0.0356(19) 0.0275(15) 0.0095(17) -0.0010(13) 0.0176(16)
O6C 0.036(3) 0.057(5) 0.044(4) 0.009(3) -0.002(3) 0.015(4)
C9C 0.060(4) 0.057(3) 0.055(3) -0.003(2) -0.006(3) 0.005(3)
C10C 0.055(4) 0.049(3) 0.043(3) 0.019(4) -0.001(2) 0.002(3)
C11C 0.055(4) 0.049(3) 0.043(3) 0.019(4) -0.001(2) 0.002(3)
C12C 0.060(4) 0.057(3) 0.055(3) -0.003(2) -0.006(3) 0.005(3)
O6D 0.036(3) 0.057(5) 0.044(4) 0.009(3) -0.002(3) 0.015(4)
C9D 0.060(4) 0.057(3) 0.055(3) -0.003(2) -0.006(3) 0.005(3)
C10D 0.055(4) 0.049(3) 0.043(3) 0.019(4) -0.001(2) 0.002(3)
C11D 0.055(4) 0.049(3) 0.043(3) 0.019(4) -0.001(2) 0.002(3)
C12D 0.060(4) 0.057(3) 0.055(3) -0.003(2) -0.006(3) 0.005(3)
O5C 0.0230(18) 0.034(7) 0.077(10) 0.009(4) -0.005(5) 0.004(5)
C8C 0.065(7) 0.063(12) 0.052(5) -0.020(9) 0.000(4) 0.004(10)
O5D 0.0230(18) 0.034(7) 0.077(10) 0.009(4) -0.005(5) 0.004(5)
C8D 0.065(7) 0.063(12) 0.052(5) -0.020(9) 0.000(4) 0.004(10)

loop_
_atom_type_symbol
_atom_type_description
_atom_type_scat_dispersion_real
_atom_type_scat_dispersion_imag
_atom_type_scat_source
C C 0.0033 0.0016 'International Tables Vol C Tables 4.2.6.8 and 6.1.1.4'
H H 0.0000 0.0000 'International Tables Vol C Tables 4.2.6.8 and 6.1.1.4'
Cl Cl 0.1484 0.1585 'International Tables Vol C Tables 4.2.6.8 and 6.1.1.4'
Fe Fe 0.3463 0.8444 'International Tables Vol C Tables 4.2.6.8 and 6.1.1.4'
N N 0.0061 0.0033 'International Tables Vol C Tables 4.2.6.8 and 6.1.1.4'
O O 0.0106 0.0060 'International Tables Vol C Tables 4.2.6.8 and 6.1.1.4'

loop_
_geom_angle_atom_site_label_1
_geom_angle_atom_site_label_2
_geom_angle_atom_site_label_3
_geom_angle
_geom_angle_site_symmetry_1
_geom_angle_site_symmetry_3
O1A Fe1 Cl1 101.68(8) . .
O1A Fe1 O2A 79.53(10) . .
O1A Fe1 O1C 163.92(10) . 3_676
O1A Fe1 O1C 92.04(10) . .
O1A Fe1 O2C 87.46(10) . .
O2A Fe1 Cl1 102.27(8) . .
O2A Fe1 O1C 89.30(9) . 3_676
O2A Fe1 O1C 86.90(10) . .
O2A Fe1 O2C 158.31(10) . .
O1C Fe1 Cl1 164.63(7) . .
O1C Fe1 Cl1 91.92(7) 3_676 .
O1C Fe1 O1C 75.71(10) 3_676 .
O2C Fe1 Cl1 97.30(7) . .
O2C Fe1 O1C 76.20(9) . .
O2C Fe1 O1C 99.40(9) . 3_676
N1A O1A Fe1 111.27(19) . .
C1A O2A Fe1 113.5(2) . .
C1A N1A O1A 116.7(3) . .
O2A C1A N1A 118.0(3) . .
O2A C1A C2A 121.0(3) . .
N1A C1A C2A 120.9(3) . .
C3A C2A C1A 123.9(3) . .
C3A C2A C7A 119.2(3) . .
C7A C2A C1A 116.9(3) . .
O3A C3A C2A 119.4(3) . .
O3A C3A C4A 120.0(5) . .
O3A C3A C4B 121.6(5) . .
C2A C3A C4A 120.3(5) . .
C4B C3A C2A 118.4(5) . .
C2A C7A C6B 117.8(6) . .
C6A C7A C2A 122.2(7) . .
Fe1 O1C Fe1 104.29(10) 3_676 .
N1C O1C Fe1 114.05(18) . 3_676
N1C O1C Fe1 108.43(18) . .
C1C O2C Fe1 115.5(2) . .
C1C N1C O1C 117.1(3) . .
O2C C1C N1C 118.0(3) . .
O2C C1C C2C 121.6(3) . .
N1C C1C C2C 120.4(3) . .
C3C C2C C1C 127.3(5) . .
C3C C2C C7C 118.1(6) . .
C7C C2C C1C 113.7(5) . .
C3D C2C C1C 117.6(5) . .
C7D C2C C1C 123.0(5) . .
C7D C2C C3D 119.1(6) . .
O4A C4A C3A 120.2(7) . .
O4A C4A C5A 119.8(7) . .
C5A C4A C3A 120.0(8) . .
C4A C5A C6A 117.6(10) . .
C7A C6A C5A 120.2(11) . .
C2C C3C C4C 120.2(8) . .
O3C C3C C2C 113.3(10) . .
O3C C3C C4C 126.5(11) . .
O4C C4C C3C 111.9(8) . .
O4C C4C C5C 126.5(8) . .
C5C C4C C3C 121.6(8) . .
C4C C5C C6C 119.3(8) . .
C5C C6C C7C 119.5(9) . .
C6C C7C C2C 121.1(8) . .
O4B C4B C3A 110.4(7) . .
C5B C4B C3A 121.4(8) . .
C5B C4B O4B 128.1(7) . .
C6B C5B C4B 122.1(11) . .
C5B C6B C7A 120.4(12) . .
O3D C3D C2C 125.9(10) . .
O3D C3D C4D 115.5(10) . .
C4D C3D C2C 118.6(8) . .
O4D C4D C3D 117.6(8) . .
C5D C4D O4D 122.4(8) . .
C5D C4D C3D 120.1(8) . .
C4D C5D C6D 121.3(8) . .
C5D C6D C7D 120.5(9) . .
C2C C7D C6D 120.3(9) . .
C10C O6C C11C 126.5(9) . .
O6C C10C C9C 131.1(14) . .
O6C C11C C12C 113.5(10) . .
C10D O6D C11D 115.3(9) . .
O6D C10D C9D 106.5(14) . .
O6D C11D C12D 112.5(8) . .

loop_
_geom_bond_atom_site_label_1
_geom_bond_atom_site_label_2
_geom_bond_distance
_geom_bond_site_symmetry_2
Fe1 Cl1 2.2783(10) .
Fe1 O1A 1.959(2) .
Fe1 O2A 1.994(2) .
Fe1 O1C 2.106(2) .
Fe1 O1C 2.050(2) 3_676
Fe1 O2C 2.005(2) .
O1A N1A 1.372(4) .
O2A C1A 1.268(4) .
O3A C3A 1.354(4) .
N1A C1A 1.314(5) .
C1A C2A 1.473(5) .
C2A C3A 1.387(5) .
C2A C7A 1.405(5) .
C3A C4A 1.411(7) .
C3A C4B 1.385(7) .
C7A C6A 1.331(14) .
C7A C6B 1.443(13) .
O1C Fe1 2.050(2) 3_676
O1C N1C 1.371(3) .
O2C C1C 1.278(4) .
N1C C1C 1.310(4) .
C1C C2C 1.465(5) .
C2C C3C 1.371(9) .
C2C C7C 1.415(10) .
C2C C3D 1.440(10) .
C2C C7D 1.384(10) .
O4A C4A 1.394(11) .
C4A C5A 1.405(16) .
C5A C6A 1.462(17) .
O3C C3C 1.311(17) .
O4C C4C 1.340(13) .
C3C C4C 1.397(9) .
C4C C5C 1.373(13) .
C5C C6C 1.385(12) .
C6C C7C 1.394(10) .
O4B C4B 1.366(12) .
C4B C5B 1.351(15) .
C5B C6B 1.284(17) .
O3D C3D 1.401(15) .
O4D C4D 1.402(12) .
C3D C4D 1.414(9) .
C4D C5D 1.362(12) .
C5D C6D 1.378(12) .
C6D C7D 1.389(9) .
O6C C10C 1.371(5) .
O6C C11C 1.372(5) .
C9C C10C 1.462(6) .
C11C C12C 1.463(6) .
O6D C10D 1.372(5) .
O6D C11D 1.372(5) .
C9D C10D 1.462(6) .
C11D C12D 1.462(6) .
O5C C8C 1.438(8) .
O5D C8D 1.423(14) .

loop_
_geom_hbond_atom_site_label_D
_geom_hbond_atom_site_label_H
_geom_hbond_atom_site_label_A
_geom_hbond_distance_DH
_geom_hbond_distance_HA
_geom_hbond_distance_DA
_geom_hbond_angle_DHA
_geom_hbond_site_symmetry_A
O3A H3A O1A 0.84 1.92 2.688(3) 150.6 2_645
O3A H3A O4A 0.84 2.33 2.790(7) 114.6 .
O3A H3A O4B 0.84 2.12 2.573(7) 113.8 .
N1A H1A O3A 0.88 1.96 2.624(4) 130.6 .
N1C H1C O3C 0.88 1.95 2.572(17) 126.8 .
N1C H1C O3D 0.88 1.87 2.585(17) 137.5 .
O4A H4A Cl1 0.84 2.33 3.109(6) 154.6 1_545
O3C H3C O5C 0.84 2.09 2.84(2) 148.0 3_566
O4C H4C O6C 0.84 1.83 2.665(11) 171.4 1_465
O3D H3D O4D 0.84 2.25 2.667(18) 111.0 .
O5C H5CA Cl1 0.84 2.52 3.364(16) 177.2 3_666

loop_
_geom_torsion_atom_site_label_1
_geom_torsion_atom_site_label_2
_geom_torsion_atom_site_label_3
_geom_torsion_atom_site_label_4
_geom_torsion
_geom_torsion_site_symmetry_1
Fe1 O1A N1A C1A -6.9(3) .
Fe1 O2A C1A N1A 7.6(4) .
Fe1 O2A C1A C2A -169.7(2) .
Fe1 O1C N1C C1C -18.2(3) .
Fe1 O1C N1C C1C 97.5(3) 3_676
Fe1 O2C C1C N1C 13.4(4) .
Fe1 O2C C1C C2C -166.2(3) .
O1A N1A C1A O2A -0.4(5) .
O1A N1A C1A C2A 176.8(3) .
O2A C1A C2A C3A -179.2(3) .
O2A C1A C2A C7A 3.8(5) .
O3A C3A C4A O4A 3.4(10) .
O3A C3A C4A C5A -178.9(6) .
O3A C3A C4B O4B 1.7(9) .
O3A C3A C4B C5B -178.4(6) .
N1A C1A C2A C3A 3.7(5) .
N1A C1A C2A C7A -173.4(3) .
C1A C2A C3A O3A 2.2(6) .
C1A C2A C3A C4A 176.1(5) .
C1A C2A C3A C4B -168.9(5) .
C1A C2A C7A C6A -178.2(6) .
C1A C2A C7A C6B 171.1(6) .
C2A C3A C4A O4A -170.5(6) .
C2A C3A C4A C5A 7.2(10) .
C2A C3A C4B O4B 172.6(5) .
C2A C3A C4B C5B -7.5(10) .
C2A C7A C6A C5A -2.4(12) .
C2A C7A C6B C5B 3.5(13) .
C3A C2A C7A C6A 4.6(8) .
C3A C2A C7A C6B -6.1(7) .
C3A C4A C5A C6A -4.8(12) .
C3A C4B C5B C6B 5.0(14) .
C7A C2A C3A O3A 179.1(3) .
C7A C2A C3A C4A -6.9(7) .
C7A C2A C3A C4B 8.1(7) .
O1C N1C C1C O2C 4.4(4) .
O1C N1C C1C C2C -176.1(3) .
O2C C1C C2C C3C -173.3(7) .
O2C C1C C2C C7C -3.9(10) .
O2C C1C C2C C3D 173.6(6) .
O2C C1C C2C C7D 0.1(11) .
N1C C1C C2C C3C 7.2(8) .
N1C C1C C2C C7C 176.6(9) .
N1C C1C C2C C3D -6.0(7) .
N1C C1C C2C C7D -179.4(10) .
C1C C2C C3C O3C -5.2(14) .
C1C C2C C3C C4C 174.3(7) .
C1C C2C C7C C6C -175.8(11) .
C1C C2C C3D O3D 3.0(15) .
C1C C2C C3D C4D -177.8(7) .
C1C C2C C7D C6D 175.2(10) .
C2C C3C C4C O4C 177.8(10) .
C2C C3C C4C C5C -1.8(15) .
C2C C3D C4D O4D -176.8(9) .
C2C C3D C4D C5D 2.9(14) .
O4A C4A C5A C6A 172.9(8) .
C4A C3A C4B O4B -86(3) .
C4A C3A C4B C5B 94(3) .
C4A C5A C6A C7A 2.5(13) .
C6A C7A C6B C5B -114(7) .
O3C C3C C4C O4C -2.8(16) .
O3C C3C C4C C5C 177.6(12) .
O4C C4C C5C C6C 178.5(10) .
C3C C2C C7C C6C -5(2) .
C3C C2C C3D O3D -132(5) .
C3C C2C C3D C4D 48(3) .
C3C C2C C7D C6D -10.4(17) .
C3C C4C C5C C6C -2.0(15) .
C4C C5C C6C C7C 2.0(16) .
C5C C6C C7C C2C 2(2) .
C7C C2C C3C O3C -174.1(12) .
C7C C2C C3C C4C 5.3(17) .
C7C C2C C3D O3D -180.0(15) .
C7C C2C C3D C4D -0.8(15) .
C7C C2C C7D C6D -163(10) .
O4B C4B C5B C6B -175.1(9) .
C4B C3A C4A O4A 104(4) .
C4B C3A C4A C5A -78(3) .
C4B C5B C6B C7A -2.9(15) .
C6B C7A C6A C5A 65(6) .
O3D C3D C4D O4D 2.5(15) .
O3D C3D C4D C5D -177.8(11) .
O4D C4D C5D C6D -179.7(9) .
C3D C2C C3C O3C 47(3) .
C3D C2C C3C C4C -133(4) .
C3D C2C C7C C6C 7(2) .
C3D C2C C7D C6D 2(2) .
C3D C4D C5D C6D 0.6(14) .
C4D C5D C6D C7D -3.0(16) .
C5D C6D C7D C2C 2(2) .
C7D C2C C3C O3C -179.3(14) .
C7D C2C C3C C4C 0.2(13) .
C7D C2C C7C C6C 24(8) .
C7D C2C C3D O3D 176.7(13) .
C7D C2C C3D C4D -4.1(16) .
C10C O6C C11C C12C -165.0(9) .
C11C O6C C10C C9C -152.9(17) .
C10D O6D C11D C12D 160.9(10) .
C11D O6D C10D C9D 155.1(13) .
